data_1569680
loop_
_publ_author_name
'Alessi, Dario'
'Del Mestre, Pierfrancesco'
'Aneggi, Eleonora'
'Ballico, Maurizio'
'Beltrami, Antonio P.'
'Busato, Marta'
'Cesselli, Daniela'
'Heidecker, Alexandra A.'
'Zuccaccia, Daniele'
'Baratta, Walter'

_publ_section_title
;
 Cyclometalated C^N diphosphine ruthenium catalysts for Oppenauer-type
 oxidation/transfer hydrogenation reactions and cytotoxic activity
;
_journal_issue 18
_journal_name_full 'Catalysis Science &amp; Technology'
_journal_page_first 5267
_journal_page_last 5279
_journal_paper_doi 10.1039/D3CY00676J
_journal_volume 13
_journal_year 2023
_chemical_compound_source 'see text'
_chemical_formula_moiety 'C39 H39 N O3 P2 Ru'
_chemical_formula_sum 'C39 H39 N O3 P2 Ru'
_chemical_formula_weight 732.72
_space_group_IT_number 14
_space_group_name_Hall '-P 2yn'
_space_group_name_H-M_alt 'P 1 21/n 1'
_symmetry_cell_setting monoclinic
_symmetry_Int_Tables_number 14
_symmetry_space_group_name_Hall '-P 2yn'
_symmetry_space_group_name_H-M 'P 1 21/n 1'
_atom_sites_solution_hydrogens geom
_atom_sites_solution_primary iterative
_atom_sites_solution_secondary difmap
_audit_update_record
;
2023-04-03 deposited with the CCDC.	2023-08-16 downloaded from the CCDC.
;
_cell_angle_alpha 90
_cell_angle_beta 91.121(2)
_cell_angle_gamma 90
_cell_formula_units_Z 4
_cell_length_a 9.8933(6)
_cell_length_b 17.5880(9)
_cell_length_c 18.9275(12)
_cell_measurement_reflns_used 9715
_cell_measurement_temperature 100
_cell_measurement_theta_max 28.2924
_cell_measurement_theta_min 2.3623
_cell_volume 3292.8(3)
_computing_cell_refinement 'SAINT (Bruker, 2019)'
_computing_data_collection 'APEX 4 Control Software (Bruker, 2021)'
_computing_data_reduction 'SAINT (Bruker, 2019)'
_computing_molecular_graphics 'PLATON (Spek, 2011)'
_computing_publication_material 'PLATON (Spek, 2011), enCIFer (Allen, 2004)'
_computing_structure_refinement 'SHELXL (Sheldrick, 2018), SHELXLE (Huebschle, 2011)'
_computing_structure_solution 'SHELXT (Sheldrick, 2015)'
_diffrn_ambient_temperature 100
_diffrn_detector ' Bruker Photon II CPAD '
_diffrn_detector_area_resol_mean 7.5
_diffrn_measured_fraction_theta_full 1.000
_diffrn_measured_fraction_theta_max 1.000
_diffrn_measurement_device ' \k-geometry diffractometer '
_diffrn_measurement_device_type ' Bruker D8 Venture '
_diffrn_measurement_method ' phi- and omega-rotation '
_diffrn_radiation_monochromator 'Helios optic'
_diffrn_radiation_probe x-ray
_diffrn_radiation_source 'IMS microsource'
_diffrn_radiation_type MoK\a
_diffrn_radiation_wavelength 0.71073
_diffrn_reflns_av_R_equivalents 0.0340
_diffrn_reflns_av_unetI/netI 0.0093
_diffrn_reflns_limit_h_max 13
_diffrn_reflns_limit_h_min -13
_diffrn_reflns_limit_k_max 23
_diffrn_reflns_limit_k_min -23
_diffrn_reflns_limit_l_max 24
_diffrn_reflns_limit_l_min -24
_diffrn_reflns_number 209391
_diffrn_reflns_reduction_process
;
;
_diffrn_reflns_theta_full 25.24
_diffrn_reflns_theta_max 27.88
_diffrn_reflns_theta_min 2.15
_exptl_absorpt_coefficient_mu 0.613
_exptl_absorpt_correction_T_max 0.7457
_exptl_absorpt_correction_T_min 0.6952
_exptl_absorpt_correction_type multi-scan
_exptl_absorpt_process_details 'SADABS 2016/2, Bruker, 2016'
_exptl_crystal_colour yellow
_exptl_crystal_density_diffrn 1.478
_exptl_crystal_density_method 'Not Measured'
_exptl_crystal_description fragment
_exptl_crystal_F_000 1512
_exptl_crystal_size_max 0.377
_exptl_crystal_size_mid 0.202
_exptl_crystal_size_min 0.190
_refine_diff_density_max 0.369
_refine_diff_density_min -0.466
_refine_diff_density_rms 0.053
_refine_ls_extinction_method none
_refine_ls_goodness_of_fit_ref 1.050
_refine_ls_hydrogen_treatment constr
_refine_ls_matrix_type full
_refine_ls_number_parameters 416
_refine_ls_number_reflns 7838
_refine_ls_number_restraints 0
_refine_ls_restrained_S_all 1.050
_refine_ls_R_factor_all 0.0218
_refine_ls_R_factor_gt 0.0204
_refine_ls_shift/su_max 0.001
_refine_ls_shift/su_mean 0.000
_refine_ls_structure_factor_coef Fsqd
_refine_ls_weighting_details 'W=1/[\S^2^(FO^2^)+(0.0213P)^2^+2.8079P] WHERE P=(FO^2^+2FC^2^)/3'
_refine_ls_weighting_scheme calc
_refine_ls_wR_factor_gt 0.0509
_refine_ls_wR_factor_ref 0.0519
_reflns_number_gt 7478
_reflns_number_total 7838
_reflns_threshold_expression I>2\s(I)
_cod_data_source_file d3cy00676j2.cif
_cod_data_source_block mo_barwa32_0m
_cod_depositor_comments 'Adding full bibliography for 1569680--1569683.cif.'
_cod_original_sg_symbol_H-M 'P 21/n'
_cod_database_code 1569680

loop_
_space_group_symop_id
_space_group_symop_operation_xyz
1 x,y,z
2 1/2-x,1/2+y,1/2-z
3 -x,-y,-z
4 1/2+x,1/2-y,1/2+z

loop_
_atom_site_aniso_label
_atom_site_aniso_U_11
_atom_site_aniso_U_22
_atom_site_aniso_U_33
_atom_site_aniso_U_23
_atom_site_aniso_U_13
_atom_site_aniso_U_12
Ru1 0.0109(1) 0.0118(1) 0.0097(1) -0.0007(1) -0.0001(1) -0.0002(1)
P1 0.0124(2) 0.0127(2) 0.0105(1) 0.0001(1) -0.0004(1) -0.0006(1)
P2 0.0123(2) 0.0124(2) 0.0101(1) 0.0002(1) -0.0002(1) -0.0003(1)
O1 0.0143(4) 0.0204(5) 0.0143(4) -0.0028(4) 0.0005(4) -0.0021(4)
O2 0.0153(4) 0.0188(5) 0.0127(4) -0.0026(4) 0.0004(3) -0.0017(4)
O3 0.0259(5) 0.0130(5) 0.0268(5) -0.0003(4) 0.0010(4) 0.0015(4)
N1 0.0154(5) 0.0150(5) 0.0150(5) -0.0021(4) -0.0007(4) 0.0022(4)
C1 0.0164(6) 0.0173(6) 0.0145(6) -0.0010(5) 0.0018(5) -0.0002(5)
C2 0.0211(7) 0.0342(8) 0.0171(7) -0.0064(6) 0.0056(5) -0.0048(6)
C3 0.0139(6) 0.0181(6) 0.0118(6) 0.0029(5) -0.0007(5) -0.0005(5)
C4 0.0172(6) 0.0191(6) 0.0161(6) 0.0008(5) -0.0017(5) -0.0002(5)
C5 0.0201(7) 0.0241(7) 0.0197(7) 0.0001(6) -0.0053(5) -0.0034(6)
C6 0.0160(7) 0.0323(8) 0.0226(7) 0.0028(6) -0.0048(5) 0.0009(6)
C7 0.0207(7) 0.0254(7) 0.0243(7) 0.0026(6) -0.0024(6) 0.0066(6)
C8 0.0193(7) 0.0189(7) 0.0181(6) 0.0010(5) -0.0013(5) 0.0014(5)
C9 0.0155(6) 0.0145(6) 0.0138(6) 0.0022(5) 0.0013(5) 0.0015(5)
C10 0.0202(7) 0.0268(7) 0.0150(6) 0.0008(5) -0.0002(5) -0.0046(6)
C11 0.0226(7) 0.0341(8) 0.0131(6) 0.0016(6) 0.0006(5) -0.0001(6)
C12 0.0183(7) 0.0240(7) 0.0184(7) 0.0071(5) 0.0057(5) 0.0043(5)
C13 0.0163(6) 0.0195(7) 0.0231(7) 0.0036(5) 0.0030(5) -0.0010(5)
C14 0.0168(6) 0.0179(6) 0.0157(6) 0.0006(5) -0.0001(5) 0.0000(5)
C15 0.0185(6) 0.0132(6) 0.0135(6) -0.0004(5) 0.0001(5) -0.0011(5)
C16 0.0176(6) 0.0160(6) 0.0147(6) -0.0010(5) 0.0013(5) 0.0026(5)
C17 0.0189(6) 0.0156(6) 0.0128(6) -0.0012(5) 0.0021(5) 0.0010(5)
C18 0.0158(6) 0.0157(6) 0.0126(6) 0.0000(5) 0.0025(5) 0.0005(5)
C19 0.0140(6) 0.0135(6) 0.0140(6) -0.0002(5) -0.0014(5) 0.0001(5)
C20 0.0182(6) 0.0196(7) 0.0135(6) -0.0003(5) -0.0006(5) -0.0021(5)
C21 0.0185(7) 0.0246(7) 0.0186(7) 0.0004(5) 0.0019(5) -0.0053(5)
C22 0.0171(6) 0.0220(7) 0.0233(7) -0.0003(6) -0.0045(5) -0.0046(5)
C23 0.0220(7) 0.0218(7) 0.0159(6) -0.0017(5) -0.0054(5) -0.0016(5)
C24 0.0192(7) 0.0197(7) 0.0130(6) -0.0004(5) -0.0007(5) -0.0008(5)
C25 0.0182(6) 0.0135(6) 0.0109(6) -0.0008(5) -0.0012(5) 0.0003(5)
C26 0.0175(7) 0.0173(7) 0.0250(7) 0.0019(5) -0.0012(5) -0.0002(5)
C27 0.0211(7) 0.0198(7) 0.0336(8) 0.0041(6) -0.0063(6) 0.0040(6)
C28 0.0301(8) 0.0161(7) 0.0225(7) 0.0047(5) -0.0017(6) 0.0037(6)
C29 0.0247(7) 0.0174(7) 0.0192(7) 0.0026(5) 0.0054(5) 0.0004(5)
C30 0.0175(6) 0.0173(6) 0.0155(6) 0.0008(5) 0.0011(5) 0.0016(5)
C31 0.0159(6) 0.0159(6) 0.0091(5) -0.0005(5) -0.0012(4) -0.0020(5)
C32 0.0172(6) 0.0181(6) 0.0128(6) 0.0000(5) -0.0001(5) -0.0006(5)
C33 0.0159(6) 0.0268(7) 0.0165(6) -0.0013(5) 0.0020(5) -0.0019(5)
C34 0.0213(7) 0.0251(7) 0.0208(7) 0.0005(6) 0.0023(5) -0.0088(6)
C35 0.0248(7) 0.0169(6) 0.0176(6) -0.0003(5) -0.0006(5) -0.0054(5)
C36 0.0186(6) 0.0156(6) 0.0121(6) -0.0009(5) -0.0014(5) -0.0016(5)
C37 0.0221(7) 0.0135(6) 0.0123(6) -0.0019(5) -0.0020(5) 0.0005(5)
C38 0.0259(8) 0.0190(7) 0.0283(8) -0.0009(6) -0.0008(6) 0.0064(6)
C39 0.0186(7) 0.0187(7) 0.0245(7) -0.0029(5) -0.0005(5) 0.0049(5)

loop_
_atom_site_label
_atom_site_type_symbol
_atom_site_thermal_displace_type
_atom_site_fract_x
_atom_site_fract_y
_atom_site_fract_z
_atom_site_occupancy
_atom_site_U_iso_or_equiv
_atom_site_calc_flag
_atom_site_refinement_flags
_atom_site_disorder_assembly
_atom_site_disorder_group
Ru1 Ru Uani 0.39054(2) 0.29971(2) 0.45195(2) 1.000 0.0108(1) d . . .
P1 P Uani 0.47193(3) 0.18390(2) 0.48300(2) 1.000 0.0119(1) d . . .
P2 P Uani 0.34705(3) 0.26970(2) 0.33947(2) 1.000 0.0116(1) d . . .
O1 O Uani 0.20490(9) 0.28203(6) 0.51631(5) 1.000 0.0163(3) d . . .
O2 O Uani 0.38840(10) 0.33052(6) 0.56544(5) 1.000 0.0156(3) d . . .
O3 O Uani 0.38518(11) 0.53296(6) 0.41521(6) 1.000 0.0219(3) d . . .
N1 N Uani 0.32352(11) 0.41272(6) 0.43795(6) 1.000 0.0152(3) d . . .
C1 C Uani 0.26525(14) 0.31091(8) 0.56912(7) 1.000 0.0161(3) d . . .
C2 C Uani 0.19103(15) 0.32258(10) 0.63685(8) 1.000 0.0241(4) d . . .
C3 C Uani 0.64562(13) 0.17982(8) 0.51863(7) 1.000 0.0146(3) d . . .
C4 C Uani 0.70065(14) 0.24542(8) 0.54933(7) 1.000 0.0175(3) d . . .
C5 C Uani 0.83249(15) 0.24513(9) 0.57613(8) 1.000 0.0214(4) d . . .
C6 C Uani 0.91086(15) 0.17989(9) 0.57275(8) 1.000 0.0237(4) d . . .
C7 C Uani 0.85585(15) 0.11425(9) 0.54379(8) 1.000 0.0235(4) d . . .
C8 C Uani 0.72409(14) 0.11396(8) 0.51686(7) 1.000 0.0188(4) d . . .
C9 C Uani 0.38254(13) 0.14214(8) 0.55839(7) 1.000 0.0146(3) d . . .
C10 C Uani 0.42054(15) 0.16195(9) 0.62740(7) 1.000 0.0207(4) d . . .
C11 C Uani 0.35317(15) 0.13202(9) 0.68490(8) 1.000 0.0233(4) d . . .
C12 C Uani 0.24891(14) 0.08058(9) 0.67462(8) 1.000 0.0202(4) d . . .
C13 C Uani 0.20899(14) 0.06088(8) 0.60635(8) 1.000 0.0196(4) d . . .
C14 C Uani 0.27384(14) 0.09217(8) 0.54855(7) 1.000 0.0168(3) d . . .
C15 C Uani 0.46463(14) 0.10278(7) 0.42170(7) 1.000 0.0151(3) d . . .
C16 C Uani 0.55874(14) 0.10702(8) 0.35791(7) 1.000 0.0161(3) d . . .
C17 C Uani 0.49243(14) 0.13638(8) 0.28951(7) 1.000 0.0157(3) d . . .
C18 C Uani 0.47316(13) 0.22245(8) 0.28328(7) 1.000 0.0147(3) d . . .
C19 C Uani 0.19173(13) 0.21573(7) 0.32024(7) 1.000 0.0139(3) d . . .
C20 C Uani 0.10591(14) 0.19691(8) 0.37520(7) 1.000 0.0171(4) d . . .
C21 C Uani -0.01750(15) 0.16074(9) 0.36058(8) 1.000 0.0206(4) d . . .
C22 C Uani -0.05466(15) 0.14328(9) 0.29141(8) 1.000 0.0209(4) d . . .
C23 C Uani 0.03076(15) 0.16103(8) 0.23615(8) 1.000 0.0200(4) d . . .
C24 C Uani 0.15280(14) 0.19729(8) 0.25072(7) 1.000 0.0173(4) d . . .
C25 C Uani 0.31718(13) 0.35437(7) 0.28469(7) 1.000 0.0142(3) d . . .
C26 C Uani 0.18787(15) 0.38355(8) 0.27254(8) 1.000 0.0200(4) d . . .
C27 C Uani 0.16928(16) 0.45052(9) 0.23429(9) 1.000 0.0249(4) d . . .
C28 C Uani 0.27967(16) 0.48915(8) 0.20856(8) 1.000 0.0229(4) d . . .
C29 C Uani 0.40846(15) 0.46074(8) 0.22038(8) 1.000 0.0204(4) d . . .
C30 C Uani 0.42751(14) 0.39386(8) 0.25791(7) 1.000 0.0168(3) d . . .
C31 C Uani 0.56371(13) 0.35006(8) 0.41673(7) 1.000 0.0137(3) d . . .
C32 C Uani 0.69232(14) 0.32123(8) 0.39997(7) 1.000 0.0160(3) d . . .
C33 C Uani 0.79879(14) 0.36786(9) 0.37988(7) 1.000 0.0197(4) d . . .
C34 C Uani 0.78276(15) 0.44641(9) 0.37449(8) 1.000 0.0224(4) d . . .
C35 C Uani 0.65813(15) 0.47813(8) 0.38952(7) 1.000 0.0198(4) d . . .
C36 C Uani 0.55275(14) 0.43058(8) 0.40975(7) 1.000 0.0155(3) d . . .
C37 C Uani 0.41806(14) 0.45920(8) 0.42193(7) 1.000 0.0160(4) d . . .
C38 C Uani 0.24038(16) 0.53747(9) 0.42784(9) 1.000 0.0244(4) d . . .
C39 C Uani 0.19780(15) 0.45561(8) 0.44635(8) 1.000 0.0206(4) d . . .
H2A H Uiso 0.23740 0.36151 0.66534 1.000 0.0360 c RU . .
H2B H Uiso 0.18901 0.27470 0.66329 1.000 0.0360 c RU . .
H2C H Uiso 0.09833 0.33913 0.62605 1.000 0.0360 c RU . .
H4 H Uiso 0.64776 0.29038 0.55191 1.000 0.0210 c RU . .
H5 H Uiso 0.86918 0.28995 0.59692 1.000 0.0260 c RU . .
H6 H Uiso 1.00157 0.18022 0.59018 1.000 0.0280 c RU . .
H7 H Uiso 0.90848 0.06912 0.54230 1.000 0.0280 c RU . .
H8 H Uiso 0.68725 0.06864 0.49713 1.000 0.0230 c RU . .
H10 H Uiso 0.49339 0.19633 0.63517 1.000 0.0250 c RU . .
H11 H Uiso 0.37892 0.14698 0.73148 1.000 0.0280 c RU . .
H12 H Uiso 0.20495 0.05891 0.71399 1.000 0.0240 c RU . .
H13 H Uiso 0.13700 0.02585 0.59900 1.000 0.0240 c RU . .
H14 H Uiso 0.24398 0.07945 0.50203 1.000 0.0200 c RU . .
H15A H Uiso 0.48675 0.05603 0.44867 1.000 0.0180 c RU . .
H15B H Uiso 0.37046 0.09763 0.40368 1.000 0.0180 c RU . .
H16A H Uiso 0.63599 0.14053 0.37040 1.000 0.0190 c RU . .
H16B H Uiso 0.59538 0.05559 0.34905 1.000 0.0190 c RU . .
H17A H Uiso 0.40266 0.11197 0.28407 1.000 0.0190 c RU . .
H17B H Uiso 0.54779 0.11932 0.24949 1.000 0.0190 c RU . .
H18A H Uiso 0.44880 0.23389 0.23343 1.000 0.0180 c RU . .
H18B H Uiso 0.56185 0.24665 0.29327 1.000 0.0180 c RU . .
H20 H Uiso 0.13129 0.20868 0.42262 1.000 0.0210 c RU . .
H21 H Uiso -0.07589 0.14813 0.39807 1.000 0.0250 c RU . .
H22 H Uiso -0.13883 0.11908 0.28167 1.000 0.0250 c RU . .
H23 H Uiso 0.00571 0.14843 0.18888 1.000 0.0240 c RU . .
H24 H Uiso 0.21079 0.20978 0.21302 1.000 0.0210 c RU . .
H26 H Uiso 0.11171 0.35754 0.29051 1.000 0.0240 c RU . .
H27 H Uiso 0.08064 0.46969 0.22587 1.000 0.0300 c RU . .
H28 H Uiso 0.26706 0.53507 0.18283 1.000 0.0280 c RU . .
H29 H Uiso 0.48430 0.48724 0.20266 1.000 0.0240 c RU . .
H30 H Uiso 0.51637 0.37467 0.26551 1.000 0.0200 c RU . .
H32 H Uiso 0.70688 0.26790 0.40248 1.000 0.0190 c RU . .
H33 H Uiso 0.88380 0.34572 0.36968 1.000 0.0240 c RU . .
H34 H Uiso 0.85595 0.47772 0.36075 1.000 0.0270 c RU . .
H35 H Uiso 0.64471 0.53150 0.38608 1.000 0.0240 c RU . .
H38A H Uiso 0.19099 0.55562 0.38509 1.000 0.0290 c RU . .
H38B H Uiso 0.22192 0.57252 0.46743 1.000 0.0290 c RU . .
H39A H Uiso 0.16549 0.45233 0.49543 1.000 0.0250 c RU . .
H39B H Uiso 0.12596 0.43700 0.41357 1.000 0.0250 c RU . .

loop_
_atom_type_symbol
_atom_type_description
_atom_type_scat_dispersion_real
_atom_type_scat_dispersion_imag
_atom_type_scat_source
C C 0.0033 0.0016 ' International Tables Vol C Tables 4.2.6.8 and 6.1.1.4'
H H 0.0000 0.0000 ' International Tables Vol C Tables 4.2.6.8 and 6.1.1.4'
N N 0.0061 0.0033 ' International Tables Vol C Tables 4.2.6.8 and 6.1.1.4'
O O 0.0106 0.0060 ' International Tables Vol C Tables 4.2.6.8 and 6.1.1.4'
P P 0.1023 0.0942 ' International Tables Vol C Tables 4.2.6.8 and 6.1.1.4'
Ru Ru -1.2594 0.8363 ' International Tables Vol C Tables 4.2.6.8 and 6.1.1.4'

loop_
_geom_angle_atom_site_label_1
_geom_angle_atom_site_label_2
_geom_angle_atom_site_label_3
_geom_angle
_geom_angle_site_symmetry_1
_geom_angle_site_symmetry_2
_geom_angle_site_symmetry_3
_geom_angle_publ_flag
P1 Ru1 P2 95.51(2) . . . yes
P1 Ru1 O1 91.44(3) . . . yes
P1 Ru1 O2 88.77(3) . . . yes
P1 Ru1 N1 171.64(4) . . . yes
P1 Ru1 C31 100.24(4) . . . yes
P2 Ru1 O1 109.94(3) . . . yes
P2 Ru1 O2 168.32(3) . . . yes
P2 Ru1 N1 92.80(3) . . . yes
P2 Ru1 C31 86.48(4) . . . yes
O1 Ru1 O2 58.97(4) . . . yes
O1 Ru1 N1 86.57(4) . . . yes
O1 Ru1 C31 158.95(5) . . . yes
O2 Ru1 N1 83.25(4) . . . yes
O2 Ru1 C31 103.49(5) . . . yes
N1 Ru1 C31 79.34(5) . . . yes
Ru1 P1 C3 117.15(5) . . . yes
Ru1 P1 C9 112.67(5) . . . yes
Ru1 P1 C15 121.65(5) . . . yes
C3 P1 C9 99.19(6) . . . yes
C3 P1 C15 103.09(6) . . . yes
C9 P1 C15 99.53(6) . . . yes
Ru1 P2 C18 122.38(4) . . . yes
Ru1 P2 C19 117.21(5) . . . yes
Ru1 P2 C25 111.95(4) . . . yes
C18 P2 C19 102.99(6) . . . yes
C18 P2 C25 98.19(6) . . . yes
C19 P2 C25 100.52(6) . . . yes
Ru1 O1 C1 89.69(8) . . . yes
Ru1 O2 C1 90.81(8) . . . yes
C37 O3 C38 105.89(11) . . . yes
Ru1 N1 C37 113.65(9) . . . yes
Ru1 N1 C39 137.41(9) . . . yes
C37 N1 C39 108.77(11) . . . yes
O1 C1 O2 120.40(12) . . . yes
O1 C1 C2 119.95(12) . . . yes
O2 C1 C2 119.66(12) . . . yes
P1 C3 C4 118.35(10) . . . yes
P1 C3 C8 122.76(10) . . . yes
C4 C3 C8 118.88(12) . . . no
C3 C4 C5 120.25(13) . . . no
C4 C5 C6 120.50(14) . . . no
C5 C6 C7 119.49(14) . . . no
C6 C7 C8 120.43(14) . . . no
C3 C8 C7 120.42(13) . . . no
P1 C9 C10 119.97(10) . . . yes
P1 C9 C14 121.73(10) . . . yes
C10 C9 C14 118.27(12) . . . no
C9 C10 C11 120.88(14) . . . no
C10 C11 C12 120.34(14) . . . no
C11 C12 C13 119.49(14) . . . no
C12 C13 C14 120.39(13) . . . no
C9 C14 C13 120.58(12) . . . no
P1 C15 C16 116.09(9) . . . yes
C15 C16 C17 115.08(11) . . . no
C16 C17 C18 116.74(11) . . . no
P2 C18 C17 118.95(9) . . . yes
P2 C19 C20 119.59(10) . . . yes
P2 C19 C24 121.27(10) . . . yes
C20 C19 C24 119.00(12) . . . no
C19 C20 C21 120.11(13) . . . no
C20 C21 C22 120.08(14) . . . no
C21 C22 C23 120.37(14) . . . no
C22 C23 C24 119.46(14) . . . no
C19 C24 C23 120.97(13) . . . no
P2 C25 C26 121.96(10) . . . yes
P2 C25 C30 119.34(10) . . . yes
C26 C25 C30 118.57(12) . . . no
C25 C26 C27 120.58(13) . . . no
C26 C27 C28 120.09(14) . . . no
C27 C28 C29 119.81(14) . . . no
C28 C29 C30 120.37(13) . . . no
C25 C30 C29 120.58(13) . . . no
Ru1 C31 C32 132.86(11) . . . yes
Ru1 C31 C36 113.35(9) . . . yes
C32 C31 C36 113.77(12) . . . no
C31 C32 C33 122.64(13) . . . no
C32 C33 C34 121.17(13) . . . no
C33 C34 C35 118.92(14) . . . no
C34 C35 C36 119.12(13) . . . no
C31 C36 C35 124.36(13) . . . no
C31 C36 C37 113.53(12) . . . no
C35 C36 C37 122.03(13) . . . no
O3 C37 N1 117.49(12) . . . yes
O3 C37 C36 122.89(12) . . . yes
N1 C37 C36 119.59(13) . . . yes
O3 C38 C39 105.06(12) . . . yes
N1 C39 C38 102.69(11) . . . yes
C1 C2 H2A 109.00 . . . no
C1 C2 H2B 109.00 . . . no
C1 C2 H2C 109.00 . . . no
H2A C2 H2B 109.00 . . . no
H2A C2 H2C 109.00 . . . no
H2B C2 H2C 109.00 . . . no
C3 C4 H4 120.00 . . . no
C5 C4 H4 120.00 . . . no
C4 C5 H5 120.00 . . . no
C6 C5 H5 120.00 . . . no
C5 C6 H6 120.00 . . . no
C7 C6 H6 120.00 . . . no
C6 C7 H7 120.00 . . . no
C8 C7 H7 120.00 . . . no
C3 C8 H8 120.00 . . . no
C7 C8 H8 120.00 . . . no
C9 C10 H10 120.00 . . . no
C11 C10 H10 120.00 . . . no
C10 C11 H11 120.00 . . . no
C12 C11 H11 120.00 . . . no
C11 C12 H12 120.00 . . . no
C13 C12 H12 120.00 . . . no
C12 C13 H13 120.00 . . . no
C14 C13 H13 120.00 . . . no
C9 C14 H14 120.00 . . . no
C13 C14 H14 120.00 . . . no
P1 C15 H15A 108.00 . . . no
P1 C15 H15B 108.00 . . . no
C16 C15 H15A 108.00 . . . no
C16 C15 H15B 108.00 . . . no
H15A C15 H15B 107.00 . . . no
C15 C16 H16A 108.00 . . . no
C15 C16 H16B 109.00 . . . no
C17 C16 H16A 109.00 . . . no
C17 C16 H16B 109.00 . . . no
H16A C16 H16B 108.00 . . . no
C16 C17 H17A 108.00 . . . no
C16 C17 H17B 108.00 . . . no
C18 C17 H17A 108.00 . . . no
C18 C17 H17B 108.00 . . . no
H17A C17 H17B 107.00 . . . no
P2 C18 H18A 108.00 . . . no
P2 C18 H18B 108.00 . . . no
C17 C18 H18A 108.00 . . . no
C17 C18 H18B 108.00 . . . no
H18A C18 H18B 107.00 . . . no
C19 C20 H20 120.00 . . . no
C21 C20 H20 120.00 . . . no
C20 C21 H21 120.00 . . . no
C22 C21 H21 120.00 . . . no
C21 C22 H22 120.00 . . . no
C23 C22 H22 120.00 . . . no
C22 C23 H23 120.00 . . . no
C24 C23 H23 120.00 . . . no
C19 C24 H24 120.00 . . . no
C23 C24 H24 120.00 . . . no
C25 C26 H26 120.00 . . . no
C27 C26 H26 120.00 . . . no
C26 C27 H27 120.00 . . . no
C28 C27 H27 120.00 . . . no
C27 C28 H28 120.00 . . . no
C29 C28 H28 120.00 . . . no
C28 C29 H29 120.00 . . . no
C30 C29 H29 120.00 . . . no
C25 C30 H30 120.00 . . . no
C29 C30 H30 120.00 . . . no
C31 C32 H32 119.00 . . . no
C33 C32 H32 119.00 . . . no
C32 C33 H33 119.00 . . . no
C34 C33 H33 119.00 . . . no
C33 C34 H34 121.00 . . . no
C35 C34 H34 121.00 . . . no
C34 C35 H35 120.00 . . . no
C36 C35 H35 120.00 . . . no
O3 C38 H38A 111.00 . . . no
O3 C38 H38B 111.00 . . . no
C39 C38 H38A 111.00 . . . no
C39 C38 H38B 111.00 . . . no
H38A C38 H38B 109.00 . . . no
N1 C39 H39A 111.00 . . . no
N1 C39 H39B 111.00 . . . no
C38 C39 H39A 111.00 . . . no
C38 C39 H39B 111.00 . . . no
H39A C39 H39B 109.00 . . . no

loop_
_geom_bond_atom_site_label_1
_geom_bond_atom_site_label_2
_geom_bond_distance
_geom_bond_site_symmetry_1
_geom_bond_site_symmetry_2
_geom_bond_publ_flag
Ru1 P1 2.2636(5) . . yes
Ru1 P2 2.2272(5) . . yes
Ru1 O1 2.2453(10) . . yes
Ru1 O2 2.2159(10) . . yes
Ru1 N1 2.1104(11) . . yes
Ru1 C31 2.0514(13) . . yes
P1 C3 1.8351(13) . . yes
P1 C9 1.8458(14) . . yes
P1 C15 1.8395(13) . . yes
P2 C18 1.8521(14) . . yes
P2 C19 1.8365(13) . . yes
P2 C25 1.8352(13) . . yes
O1 C1 1.2611(17) . . yes
O2 C1 1.2695(17) . . yes
O3 C37 1.3429(18) . . yes
O3 C38 1.4591(19) . . yes
N1 C37 1.2830(18) . . yes
N1 C39 1.4660(18) . . yes
C1 C2 1.504(2) . . no
C3 C4 1.397(2) . . no
C3 C8 1.395(2) . . no
C4 C5 1.390(2) . . no
C5 C6 1.387(2) . . no
C6 C7 1.385(2) . . no
C7 C8 1.390(2) . . no
C9 C10 1.3963(19) . . no
C9 C14 1.3985(19) . . no
C10 C11 1.391(2) . . no
C11 C12 1.383(2) . . no
C12 C13 1.388(2) . . no
C13 C14 1.392(2) . . no
C15 C16 1.5408(19) . . no
C16 C17 1.5297(19) . . no
C17 C18 1.530(2) . . no
C19 C20 1.3954(19) . . no
C19 C24 1.4018(19) . . no
C20 C21 1.400(2) . . no
C21 C22 1.387(2) . . no
C22 C23 1.393(2) . . no
C23 C24 1.388(2) . . no
C25 C26 1.393(2) . . no
C25 C30 1.3973(19) . . no
C26 C27 1.393(2) . . no
C27 C28 1.383(2) . . no
C28 C29 1.383(2) . . no
C29 C30 1.385(2) . . no
C31 C32 1.4116(19) . . no
C31 C36 1.426(2) . . no
C32 C33 1.394(2) . . no
C33 C34 1.394(2) . . no
C34 C35 1.388(2) . . no
C35 C36 1.396(2) . . no
C36 C37 1.447(2) . . no
C38 C39 1.542(2) . . no
C2 H2A 0.9800 . . no
C2 H2B 0.9800 . . no
C2 H2C 0.9800 . . no
C4 H4 0.9500 . . no
C5 H5 0.9500 . . no
C6 H6 0.9500 . . no
C7 H7 0.9500 . . no
C8 H8 0.9500 . . no
C10 H10 0.9500 . . no
C11 H11 0.9500 . . no
C12 H12 0.9500 . . no
C13 H13 0.9500 . . no
C14 H14 0.9500 . . no
C15 H15A 0.9900 . . no
C15 H15B 0.9900 . . no
C16 H16A 0.9900 . . no
C16 H16B 0.9900 . . no
C17 H17A 0.9900 . . no
C17 H17B 0.9900 . . no
C18 H18A 0.9900 . . no
C18 H18B 0.9900 . . no
C20 H20 0.9500 . . no
C21 H21 0.9500 . . no
C22 H22 0.9500 . . no
C23 H23 0.9500 . . no
C24 H24 0.9500 . . no
C26 H26 0.9500 . . no
C27 H27 0.9500 . . no
C28 H28 0.9500 . . no
C29 H29 0.9500 . . no
C30 H30 0.9500 . . no
C32 H32 0.9500 . . no
C33 H33 0.9500 . . no
C34 H34 0.9500 . . no
C35 H35 0.9500 . . no
C38 H38A 0.9900 . . no
C38 H38B 0.9900 . . no
C39 H39A 0.9900 . . no
C39 H39B 0.9900 . . no

loop_
_geom_hbond_atom_site_label_D
_geom_hbond_atom_site_label_H
_geom_hbond_atom_site_label_A
_geom_hbond_distance_DH
_geom_hbond_distance_HA
_geom_hbond_distance_DA
_geom_hbond_angle_DHA
_geom_hbond_site_symmetry_A
_geom_hbond_publ_flag
C20 H20 O1 0.9500 2.3000 3.1987(17) 158.00 . yes

loop_
_geom_torsion_atom_site_label_1
_geom_torsion_atom_site_label_2
_geom_torsion_atom_site_label_3
_geom_torsion_atom_site_label_4
_geom_torsion
_geom_torsion_site_symmetry_1
_geom_torsion_site_symmetry_2
_geom_torsion_site_symmetry_3
_geom_torsion_site_symmetry_4
_geom_torsion_publ_flag
P2 Ru1 P1 C3 121.31(5) . . . . no
P2 Ru1 P1 C9 -124.57(5) . . . . no
P2 Ru1 P1 C15 -6.65(5) . . . . no
O1 Ru1 P1 C3 -128.50(6) . . . . no
O1 Ru1 P1 C9 -14.38(5) . . . . no
O1 Ru1 P1 C15 103.54(6) . . . . no
O2 Ru1 P1 C3 -69.59(6) . . . . no
O2 Ru1 P1 C9 44.54(5) . . . . no
O2 Ru1 P1 C15 162.45(6) . . . . no
C31 Ru1 P1 C3 33.90(7) . . . . no
C31 Ru1 P1 C9 148.02(6) . . . . no
C31 Ru1 P1 C15 -94.06(7) . . . . no
P1 Ru1 P2 C18 -49.47(6) . . . . no
P1 Ru1 P2 C19 79.22(5) . . . . no
P1 Ru1 P2 C25 -165.41(5) . . . . no
O1 Ru1 P2 C18 -143.01(6) . . . . no
O1 Ru1 P2 C19 -14.32(6) . . . . no
O1 Ru1 P2 C25 101.05(5) . . . . no
N1 Ru1 P2 C18 129.62(6) . . . . no
N1 Ru1 P2 C19 -101.69(6) . . . . no
N1 Ru1 P2 C25 13.68(5) . . . . no
C31 Ru1 P2 C18 50.49(7) . . . . no
C31 Ru1 P2 C19 179.18(6) . . . . no
C31 Ru1 P2 C25 -65.45(6) . . . . no
P1 Ru1 O1 C1 89.79(8) . . . . no
P2 Ru1 O1 C1 -173.82(8) . . . . no
O2 Ru1 O1 C1 2.09(8) . . . . no
N1 Ru1 O1 C1 -82.09(8) . . . . no
C31 Ru1 O1 C1 -34.28(17) . . . . no
P1 Ru1 O2 C1 -94.50(8) . . . . no
O1 Ru1 O2 C1 -2.08(8) . . . . no
N1 Ru1 O2 C1 87.98(8) . . . . no
C31 Ru1 O2 C1 165.27(9) . . . . no
P2 Ru1 N1 C37 -92.10(9) . . . . no
P2 Ru1 N1 C39 93.50(13) . . . . no
O1 Ru1 N1 C37 158.07(10) . . . . no
O1 Ru1 N1 C39 -16.33(13) . . . . no
O2 Ru1 N1 C37 98.93(10) . . . . no
O2 Ru1 N1 C39 -75.47(13) . . . . no
C31 Ru1 N1 C37 -6.22(10) . . . . no
C31 Ru1 N1 C39 179.38(14) . . . . no
P1 Ru1 C31 C32 12.83(14) . . . . no
P1 Ru1 C31 C36 -165.09(9) . . . . no
P2 Ru1 C31 C32 -82.14(13) . . . . no
P2 Ru1 C31 C36 99.94(10) . . . . no
O1 Ru1 C31 C32 135.54(14) . . . . no
O1 Ru1 C31 C36 -42.39(19) . . . . no
O2 Ru1 C31 C32 104.03(13) . . . . no
O2 Ru1 C31 C36 -73.90(10) . . . . no
N1 Ru1 C31 C32 -175.66(14) . . . . no
N1 Ru1 C31 C36 6.42(9) . . . . no
Ru1 P1 C3 C4 23.52(12) . . . . no
Ru1 P1 C3 C8 -157.07(10) . . . . no
C9 P1 C3 C4 -97.93(11) . . . . no
C9 P1 C3 C8 81.48(12) . . . . no
C15 P1 C3 C4 159.96(11) . . . . no
C15 P1 C3 C8 -20.63(13) . . . . no
Ru1 P1 C9 C10 -83.80(12) . . . . no
Ru1 P1 C9 C14 94.35(12) . . . . no
C3 P1 C9 C10 40.85(13) . . . . no
C3 P1 C9 C14 -141.00(12) . . . . no
C15 P1 C9 C10 145.90(12) . . . . no
C15 P1 C9 C14 -35.95(13) . . . . no
Ru1 P1 C15 C16 70.08(11) . . . . no
C3 P1 C15 C16 -63.85(11) . . . . no
C9 P1 C15 C16 -165.69(10) . . . . no
Ru1 P2 C18 C17 80.67(11) . . . . no
C19 P2 C18 C17 -53.90(11) . . . . no
C25 P2 C18 C17 -156.76(10) . . . . no
Ru1 P2 C19 C20 1.33(12) . . . . no
Ru1 P2 C19 C24 177.06(9) . . . . no
C18 P2 C19 C20 138.77(11) . . . . no
C18 P2 C19 C24 -45.51(12) . . . . no
C25 P2 C19 C20 -120.19(11) . . . . no
C25 P2 C19 C24 55.53(12) . . . . no
Ru1 P2 C25 C26 -92.35(11) . . . . no
Ru1 P2 C25 C30 83.48(11) . . . . no
C18 P2 C25 C26 137.76(12) . . . . no
C18 P2 C25 C30 -46.41(12) . . . . no
C19 P2 C25 C26 32.83(13) . . . . no
C19 P2 C25 C30 -151.34(11) . . . . no
Ru1 O1 C1 O2 -3.63(13) . . . . no
Ru1 O1 C1 C2 176.10(12) . . . . no
Ru1 O2 C1 O1 3.68(14) . . . . no
Ru1 O2 C1 C2 -176.06(12) . . . . no
C38 O3 C37 N1 -1.17(17) . . . . no
C38 O3 C37 C36 176.83(13) . . . . no
C37 O3 C38 C39 2.71(15) . . . . no
Ru1 N1 C37 O3 -177.06(9) . . . . no
Ru1 N1 C37 C36 4.87(16) . . . . no
C39 N1 C37 O3 -1.06(17) . . . . no
C39 N1 C37 C36 -179.13(12) . . . . no
Ru1 N1 C39 C38 177.22(11) . . . . no
C37 N1 C39 C38 2.64(15) . . . . no
P1 C3 C4 C5 -179.14(11) . . . . no
C8 C3 C4 C5 1.4(2) . . . . no
P1 C3 C8 C7 179.15(11) . . . . no
C4 C3 C8 C7 -1.4(2) . . . . no
C3 C4 C5 C6 0.0(2) . . . . no
C4 C5 C6 C7 -1.4(2) . . . . no
C5 C6 C7 C8 1.4(2) . . . . no
C6 C7 C8 C3 0.0(2) . . . . no
P1 C9 C10 C11 179.02(12) . . . . no
C14 C9 C10 C11 0.8(2) . . . . no
P1 C9 C14 C13 179.37(11) . . . . no
C10 C9 C14 C13 -2.5(2) . . . . no
C9 C10 C11 C12 1.5(2) . . . . no
C10 C11 C12 C13 -2.1(2) . . . . no
C11 C12 C13 C14 0.4(2) . . . . no
C12 C13 C14 C9 1.9(2) . . . . no
P1 C15 C16 C17 -96.81(13) . . . . no
C15 C16 C17 C18 78.68(15) . . . . no
C16 C17 C18 P2 -69.81(14) . . . . no
P2 C19 C20 C21 175.29(11) . . . . no
C24 C19 C20 C21 -0.5(2) . . . . no
P2 C19 C24 C23 -175.58(11) . . . . no
C20 C19 C24 C23 0.2(2) . . . . no
C19 C20 C21 C22 0.2(2) . . . . no
C20 C21 C22 C23 0.5(2) . . . . no
C21 C22 C23 C24 -0.8(2) . . . . no
C22 C23 C24 C19 0.5(2) . . . . no
P2 C25 C26 C27 176.08(12) . . . . no
C30 C25 C26 C27 0.2(2) . . . . no
P2 C25 C30 C29 -175.69(11) . . . . no
C26 C25 C30 C29 0.3(2) . . . . no
C25 C26 C27 C28 -0.7(2) . . . . no
C26 C27 C28 C29 0.6(2) . . . . no
C27 C28 C29 C30 -0.1(2) . . . . no
C28 C29 C30 C25 -0.4(2) . . . . no
Ru1 C31 C32 C33 -176.71(11) . . . . no
C36 C31 C32 C33 1.21(19) . . . . no
Ru1 C31 C36 C35 177.29(11) . . . . no
Ru1 C31 C36 C37 -5.96(15) . . . . no
C32 C31 C36 C35 -1.04(19) . . . . no
C32 C31 C36 C37 175.70(12) . . . . no
C31 C32 C33 C34 -0.8(2) . . . . no
C32 C33 C34 C35 0.0(2) . . . . no
C33 C34 C35 C36 0.2(2) . . . . no
C34 C35 C36 C31 0.4(2) . . . . no
C34 C35 C36 C37 -176.09(13) . . . . no
C31 C36 C37 O3 -177.31(12) . . . . no
C31 C36 C37 N1 0.64(18) . . . . no
C35 C36 C37 O3 -0.5(2) . . . . no
C35 C36 C37 N1 177.48(13) . . . . no
O3 C38 C39 N1 -3.19(15) . . . . no
